data_4310631
loop_
_publ_author_name
'Sara R. Halper'
'Mitchell R. Malachowski'
'Heather M. Delaney'
'Seth M. Cohen'

_publ_section_title
;
 Heteroleptic Copper Dipyrromethene Complexes: Synthesis, Structure, and
 Coordination Polymers
;
_journal_name_full 'Inorganic Chemistry'
_journal_page_first 1242
_journal_page_last 1249
_journal_paper_doi 10.1021/ic0352295
_journal_volume 43
_journal_year 2004
_chemical_formula_sum 'C19.5 H18 Cl Cu N3 O2'
_chemical_formula_weight 425.36
_chemical_name_systematic
; 
 ? 
;
_space_group_IT_number 2
_symmetry_cell_setting triclinic
_symmetry_space_group_name_Hall '-P 1'
_symmetry_space_group_name_H-M 'P -1'
_atom_sites_solution_hydrogens geom
_atom_sites_solution_primary direct
_atom_sites_solution_secondary difmap
_audit_creation_method SHELXL-97
_cell_angle_alpha 117.5200(10)
_cell_angle_beta 91.7370(10)
_cell_angle_gamma 98.9500(10)
_cell_formula_units_Z 4
_cell_length_a 8.3811(5)
_cell_length_b 15.5837(10)
_cell_length_c 16.5921(11)
_cell_measurement_temperature 100(2)
_cell_volume 1885.5(2)
_computing_cell_refinement 'Bruker SMART'
_computing_data_collection 'Bruker SMART'
_computing_data_reduction 'Bruker SAINT'
_computing_molecular_graphics 'Bruker SHELXTL'
_computing_publication_material 'Bruker SHELXTL'
_computing_structure_refinement 'SHELXL-97 (Sheldrick, 1997)'
_computing_structure_solution 'SHELXS-97 (Sheldrick, 1990)'
_diffrn_ambient_temperature 100(2)
_diffrn_measured_fraction_theta_full 0.974
_diffrn_measured_fraction_theta_max 0.974
_diffrn_measurement_device_type 'CCD area detector'
_diffrn_measurement_method 'phi and omega scans'
_diffrn_radiation_monochromator graphite
_diffrn_radiation_source 'fine-focus sealed tube'
_diffrn_radiation_type MoK\a
_diffrn_radiation_wavelength 0.71073
_diffrn_reflns_av_R_equivalents 0.0229
_diffrn_reflns_av_sigmaI/netI 0.0385
_diffrn_reflns_limit_h_max 10
_diffrn_reflns_limit_h_min -10
_diffrn_reflns_limit_k_max 20
_diffrn_reflns_limit_k_min -20
_diffrn_reflns_limit_l_max 21
_diffrn_reflns_limit_l_min -21
_diffrn_reflns_number 16478
_diffrn_reflns_theta_full 27.50
_diffrn_reflns_theta_max 27.50
_diffrn_reflns_theta_min 1.39
_exptl_absorpt_coefficient_mu 1.319
_exptl_absorpt_correction_type none
_exptl_crystal_colour green
_exptl_crystal_density_diffrn 1.498
_exptl_crystal_density_meas 0
_exptl_crystal_density_method 'not measured'
_exptl_crystal_description block
_exptl_crystal_F_000 872
_exptl_crystal_size_max 0.30
_exptl_crystal_size_mid 0.15
_exptl_crystal_size_min 0.15
_refine_diff_density_max 3.438
_refine_diff_density_min -0.660
_refine_diff_density_rms 0.149
_refine_ls_extinction_method none
_refine_ls_goodness_of_fit_ref 1.052
_refine_ls_hydrogen_treatment mixed
_refine_ls_matrix_type full
_refine_ls_number_parameters 482
_refine_ls_number_reflns 8431
_refine_ls_number_restraints 0
_refine_ls_restrained_S_all 1.052
_refine_ls_R_factor_all 0.0647
_refine_ls_R_factor_gt 0.0545
_refine_ls_shift/su_max 0.001
_refine_ls_shift/su_mean 0.000
_refine_ls_structure_factor_coef Fsqd
_refine_ls_weighting_details 'calc w=1/[\s^2^(Fo^2^)+(0.1003P)^2^+0.0000P] where P=(Fo^2^+2Fc^2^)/3'
_refine_ls_weighting_scheme calc
_refine_ls_wR_factor_gt 0.1472
_refine_ls_wR_factor_ref 0.1543
_reflns_number_gt 6655
_reflns_number_total 8431
_reflns_threshold_expression >2sigma(I)
_cod_data_source_file ic0352295si20031125_115511_4.cif
_cod_data_source_block '[Cu(3-pyrdpm)(acac)]'
_cod_depositor_comments
;
The following automatic conversions were performed:
'_symmetry_cell_setting' value 'Triclinic' changed to 'triclinic'
according to '/home/saulius/struct/CIF-dictionaries/cif_core.dic'
dictionary named 'cif_core.dic' version 2.4.1 from 2010-06-29.

Automatic conversion script
Id: cif_fix_enum 1527 2010-12-29 10:47:43Z saulius 
;
_cod_original_formula_sum 'C19.50 H18 Cl Cu N3 O2'
_cod_database_code 4310631

loop_
_symmetry_equiv_pos_as_xyz
'x, y, z'
'-x, -y, -z'

loop_
_atom_site_label
_atom_site_type_symbol
_atom_site_fract_x
_atom_site_fract_y
_atom_site_fract_z
_atom_site_U_iso_or_equiv
_atom_site_adp_type
_atom_site_occupancy
_atom_site_symmetry_multiplicity
_atom_site_calc_flag
_atom_site_refinement_flags
_atom_site_disorder_assembly
_atom_site_disorder_group
Cu2 Cu 0.32592(4) 0.68427(2) 0.35962(2) 0.01094(11) Uani 1 1 d . . .
O3 O 0.4123(2) 0.59143(15) 0.38992(13) 0.0154(4) Uani 1 1 d . . .
O4 O 0.3986(2) 0.62496(15) 0.23869(13) 0.0159(4) Uani 1 1 d . . .
N5 N 0.2202(3) 0.72934(17) 0.47346(16) 0.0115(5) Uani 1 1 d . . .
N4 N 0.2036(3) 0.75912(17) 0.31945(16) 0.0126(5) Uani 1 1 d . . .
C24 C 0.0033(3) 0.79535(19) 0.43034(18) 0.0107(5) Uani 1 1 d . . .
C37 C 0.4547(3) 0.5457(2) 0.20123(19) 0.0142(6) Uani 1 1 d . . .
C28 C 0.2561(3) 0.7159(2) 0.54499(18) 0.0139(6) Uani 1 1 d . . .
H28 H 0.3486 0.6909 0.5526 0.017 Uiso 1 1 calc R . .
C26 C 0.0256(3) 0.7741(2) 0.57228(19) 0.0144(6) Uani 1 1 d . . .
H26 H -0.0694 0.7958 0.5981 0.017 Uiso 1 1 calc R . .
C35 C 0.4731(3) 0.5180(2) 0.33593(19) 0.0144(6) Uani 1 1 d . . .
C25 C 0.0765(3) 0.76742(19) 0.48862(18) 0.0108(5) Uani 1 1 d . . .
C38 C 0.4771(4) 0.5092(2) 0.10228(19) 0.0200(6) Uani 1 1 d . . .
H38A H 0.3726 0.4979 0.0673 0.030 Uiso 1 1 calc R . .
H38B H 0.5177 0.4474 0.0790 0.030 Uiso 1 1 calc R . .
H38C H 0.5556 0.5586 0.0957 0.030 Uiso 1 1 calc R . .
C23 C 0.0631(3) 0.7935(2) 0.35169(18) 0.0114(5) Uani 1 1 d . . .
C22 C 0.0009(3) 0.8314(2) 0.29635(19) 0.0148(6) Uani 1 1 d . . .
H22 H -0.0951 0.8583 0.3027 0.018 Uiso 1 1 calc R . .
C21 C 0.1058(4) 0.8216(2) 0.2321(2) 0.0185(6) Uani 1 1 d . . .
H21 H 0.0976 0.8410 0.1858 0.022 Uiso 1 1 calc R . .
C20 C 0.2291(3) 0.7767(2) 0.24847(19) 0.0164(6) Uani 1 1 d . . .
H20 H 0.3182 0.7612 0.2137 0.020 Uiso 1 1 calc R . .
C27 C 0.1403(3) 0.7433(2) 0.60860(19) 0.0161(6) Uani 1 1 d . . .
H27 H 0.1416 0.7408 0.6647 0.019 Uiso 1 1 calc R . .
C34 C 0.5235(4) 0.4557(2) 0.3759(2) 0.0245(7) Uani 1 1 d . . .
H34A H 0.6028 0.4971 0.4301 0.037 Uiso 1 1 calc R . .
H34B H 0.5727 0.4034 0.3303 0.037 Uiso 1 1 calc R . .
H34C H 0.4279 0.4262 0.3933 0.037 Uiso 1 1 calc R . .
C36 C 0.4935(4) 0.4924(2) 0.2446(2) 0.0171(6) Uani 1 1 d . . .
H36 H 0.5366 0.4348 0.2101 0.021 Uiso 1 1 calc R . .
Cu1 Cu 0.15550(4) 0.32015(2) 0.14111(2) 0.01024(11) Uani 1 1 d . . .
O2 O 0.0693(2) 0.41290(15) 0.11016(13) 0.0154(4) Uani 1 1 d . . .
O1 O 0.0802(2) 0.37988(15) 0.26164(13) 0.0150(4) Uani 1 1 d . . .
N2 N 0.2792(3) 0.24686(17) 0.18281(16) 0.0115(5) Uani 1 1 d . . .
N1 N 0.2615(3) 0.27440(17) 0.02764(15) 0.0107(5) Uani 1 1 d . . .
N3 N 0.9232(3) 0.20370(17) 0.07455(16) 0.0134(5) Uani 1 1 d . . .
C5 C 0.4776(3) 0.20780(19) 0.07070(18) 0.0109(5) Uani 1 1 d . . .
C1 C 0.2252(3) 0.2880(2) -0.04439(18) 0.0135(6) Uani 1 1 d . . .
H1 H 0.1335 0.3138 -0.0518 0.016 Uiso 1 1 calc R . .
C7 C 0.4821(3) 0.1751(2) 0.20709(19) 0.0143(6) Uani 1 1 d . . .
H7 H 0.5777 0.1480 0.2011 0.017 Uiso 1 1 calc R . .
C16 C 0.0238(3) 0.4588(2) 0.29861(19) 0.0137(6) Uani 1 1 d . . .
C12 C 0.9246(3) 0.1156(2) 0.0040(2) 0.0155(6) Uani 1 1 d . . .
H12 H 1.0265 0.0962 -0.0104 0.019 Uiso 1 1 calc R . .
C18 C 0.0087(3) 0.4862(2) 0.16381(19) 0.0140(6) Uani 1 1 d . . .
C11 C 0.7790(3) 0.2298(2) 0.09544(19) 0.0133(6) Uani 1 1 d . . .
H11 H 0.7769 0.2918 0.1466 0.016 Uiso 1 1 calc R . .
C8 C 0.3777(4) 0.1870(2) 0.2722(2) 0.0181(6) Uani 1 1 d . . .
H8 H 0.3863 0.1691 0.3194 0.022 Uiso 1 1 calc R . .
C2 C 0.3400(3) 0.2593(2) -0.10787(19) 0.0157(6) Uani 1 1 d . . .
H2 H 0.3391 0.2616 -0.1641 0.019 Uiso 1 1 calc R . .
C4 C 0.4035(3) 0.2353(2) 0.01203(18) 0.0114(5) Uani 1 1 d . . .
C6 C 0.4194(3) 0.2112(2) 0.15011(18) 0.0111(5) Uani 1 1 d . . .
C13 C 0.7851(3) 0.0510(2) -0.0493(2) 0.0166(6) Uani 1 1 d . . .
H13 H 0.7909 -0.0113 -0.0991 0.020 Uiso 1 1 calc R . .
C9 C 0.2547(3) 0.2312(2) 0.25480(19) 0.0156(6) Uani 1 1 d . . .
H9 H 0.1660 0.2477 0.2898 0.019 Uiso 1 1 calc R . .
C15 C -0.0018(4) 0.4951(2) 0.39709(19) 0.0199(6) Uani 1 1 d . . .
H15A H -0.0861 0.4475 0.4026 0.030 Uiso 1 1 calc R . .
H15B H -0.0362 0.5589 0.4208 0.030 Uiso 1 1 calc R . .
H15C H 0.1001 0.5028 0.4324 0.030 Uiso 1 1 calc R . .
C10 C 0.6323(3) 0.1703(2) 0.04552(19) 0.0125(5) Uani 1 1 d . . .
C14 C 0.6360(3) 0.0794(2) -0.02838(19) 0.0155(6) Uani 1 1 d . . .
H14 H 0.5380 0.0371 -0.0642 0.019 Uiso 1 1 calc R . .
C3 C 0.4540(3) 0.2274(2) -0.07176(19) 0.0144(6) Uani 1 1 d . . .
H3 H 0.5481 0.2045 -0.0979 0.017 Uiso 1 1 calc R . .
C17 C -0.0139(3) 0.5119(2) 0.25482(19) 0.0160(6) Uani 1 1 d . . .
H17 H -0.0579 0.5693 0.2889 0.019 Uiso 1 1 calc R . .
C19 C -0.0413(4) 0.5489(2) 0.1237(2) 0.0226(7) Uani 1 1 d . . .
H19A H 0.0545 0.5778 0.1059 0.034 Uiso 1 1 calc R . .
H19B H -0.0894 0.6017 0.1695 0.034 Uiso 1 1 calc R . .
H19C H -0.1213 0.5079 0.0698 0.034 Uiso 1 1 calc R . .
C30 C -0.2982(3) 0.7737(2) 0.40665(19) 0.0153(6) Uani 1 1 d . . .
H30 H -0.2971 0.7110 0.3563 0.018 Uiso 1 1 calc R . .
C33 C -0.1533(3) 0.9248(2) 0.5278(2) 0.0166(6) Uani 1 1 d . . .
H33 H -0.0547 0.9672 0.5627 0.020 Uiso 1 1 calc R . .
C29 C -0.1506(3) 0.8331(2) 0.45545(19) 0.0121(5) Uani 1 1 d . . .
Cl1 Cl 0.83702(11) 1.04424(7) 0.16471(6) 0.0363(2) Uani 1 1 d . . .
N6 N -0.4419(3) 0.80086(18) 0.42737(16) 0.0152(5) Uani 1 1 d . . .
C31 C -0.4425(3) 0.8897(2) 0.4974(2) 0.0168(6) Uani 1 1 d . . .
H31 H -0.5441 0.9092 0.5123 0.020 Uiso 1 1 calc R . .
C32 C -0.3020(4) 0.9547(2) 0.5492(2) 0.0185(6) Uani 1 1 d . . .
H32 H -0.3066 1.0179 0.5979 0.022 Uiso 1 1 calc R . .
Cl2 Cl 0.63987(18) 0.99897(8) 0.28694(8) 0.0648(4) Uani 1 1 d . . .
C39 C 0.8270(5) 0.9915(3) 0.2348(3) 0.0412(10) Uani 1 1 d . . .
H39A H 0.9202 1.0249 0.2834 0.049 Uiso 1 1 calc R . .
H39B H 0.8358 0.9214 0.1990 0.049 Uiso 1 1 calc R . .

loop_
_atom_site_aniso_label
_atom_site_aniso_U_11
_atom_site_aniso_U_22
_atom_site_aniso_U_33
_atom_site_aniso_U_23
_atom_site_aniso_U_13
_atom_site_aniso_U_12
Cu2 0.01042(18) 0.0136(2) 0.00952(19) 0.00529(15) 0.00357(13) 0.00422(13)
O3 0.0189(10) 0.0150(10) 0.0126(10) 0.0057(8) 0.0036(8) 0.0068(8)
O4 0.0207(11) 0.0163(11) 0.0123(10) 0.0071(9) 0.0061(8) 0.0059(8)
N5 0.0098(11) 0.0121(12) 0.0111(11) 0.0038(10) 0.0023(9) 0.0030(9)
N4 0.0104(11) 0.0162(12) 0.0117(11) 0.0068(10) 0.0030(9) 0.0028(9)
C24 0.0082(12) 0.0079(13) 0.0130(13) 0.0028(11) 0.0014(10) 0.0001(10)
C37 0.0122(13) 0.0130(14) 0.0128(13) 0.0031(12) 0.0042(10) -0.0006(11)
C28 0.0152(14) 0.0153(14) 0.0122(13) 0.0069(12) 0.0024(11) 0.0041(11)
C26 0.0151(14) 0.0141(14) 0.0140(14) 0.0061(12) 0.0061(11) 0.0037(11)
C35 0.0122(13) 0.0139(14) 0.0143(14) 0.0042(12) 0.0010(11) 0.0027(11)
C25 0.0114(13) 0.0086(13) 0.0103(13) 0.0030(11) 0.0035(10) 0.0007(10)
C38 0.0283(16) 0.0174(15) 0.0136(14) 0.0065(13) 0.0104(12) 0.0034(12)
C23 0.0104(13) 0.0116(13) 0.0114(13) 0.0050(11) 0.0010(10) 0.0015(10)
C22 0.0143(13) 0.0133(14) 0.0159(14) 0.0062(12) -0.0012(11) 0.0032(11)
C21 0.0229(15) 0.0193(16) 0.0169(15) 0.0114(13) 0.0011(12) 0.0044(12)
C20 0.0176(14) 0.0190(15) 0.0149(14) 0.0098(12) 0.0043(11) 0.0040(12)
C27 0.0205(15) 0.0164(15) 0.0111(13) 0.0059(12) 0.0038(11) 0.0047(12)
C34 0.0344(18) 0.0232(17) 0.0184(15) 0.0091(14) 0.0044(13) 0.0143(14)
C36 0.0197(15) 0.0140(15) 0.0152(14) 0.0041(12) 0.0067(11) 0.0053(11)
Cu1 0.00957(18) 0.0129(2) 0.00960(19) 0.00559(15) 0.00345(13) 0.00457(13)
O2 0.0186(10) 0.0163(11) 0.0120(10) 0.0056(9) 0.0036(8) 0.0086(8)
O1 0.0202(11) 0.0149(10) 0.0127(10) 0.0074(8) 0.0049(8) 0.0073(8)
N2 0.0110(11) 0.0137(12) 0.0119(11) 0.0074(10) 0.0029(9) 0.0035(9)
N1 0.0110(11) 0.0107(11) 0.0097(11) 0.0039(9) 0.0009(9) 0.0029(9)
N3 0.0093(11) 0.0151(12) 0.0163(12) 0.0073(10) 0.0039(9) 0.0031(9)
C5 0.0090(12) 0.0093(13) 0.0119(13) 0.0033(11) 0.0019(10) 0.0009(10)
C1 0.0157(14) 0.0130(14) 0.0104(13) 0.0042(11) -0.0001(10) 0.0040(11)
C7 0.0133(13) 0.0144(14) 0.0141(14) 0.0058(12) 0.0003(11) 0.0027(11)
C16 0.0094(13) 0.0152(14) 0.0118(13) 0.0038(12) 0.0020(10) -0.0022(10)
C12 0.0140(14) 0.0164(15) 0.0181(14) 0.0086(13) 0.0070(11) 0.0056(11)
C18 0.0125(13) 0.0130(14) 0.0157(14) 0.0063(12) 0.0007(11) 0.0023(11)
C11 0.0127(13) 0.0116(14) 0.0130(13) 0.0036(11) 0.0020(11) 0.0025(11)
C8 0.0217(15) 0.0213(16) 0.0158(14) 0.0115(13) 0.0025(12) 0.0072(12)
C2 0.0202(15) 0.0149(14) 0.0104(13) 0.0050(12) 0.0024(11) 0.0023(11)
C4 0.0090(12) 0.0112(13) 0.0115(13) 0.0033(11) 0.0031(10) 0.0019(10)
C6 0.0073(12) 0.0118(13) 0.0142(13) 0.0060(11) 0.0015(10) 0.0021(10)
C13 0.0146(14) 0.0132(14) 0.0183(14) 0.0037(12) 0.0057(11) 0.0047(11)
C9 0.0160(14) 0.0198(15) 0.0154(14) 0.0109(12) 0.0083(11) 0.0056(11)
C15 0.0284(16) 0.0154(15) 0.0136(14) 0.0049(12) 0.0073(12) 0.0038(12)
C10 0.0086(13) 0.0167(14) 0.0156(14) 0.0098(12) 0.0051(10) 0.0041(10)
C14 0.0107(13) 0.0137(14) 0.0173(14) 0.0045(12) 0.0015(11) -0.0014(11)
C3 0.0157(14) 0.0131(14) 0.0135(14) 0.0055(12) 0.0053(11) 0.0028(11)
C17 0.0202(15) 0.0128(14) 0.0134(14) 0.0035(12) 0.0064(11) 0.0074(11)
C19 0.0327(18) 0.0203(16) 0.0185(15) 0.0092(13) 0.0054(13) 0.0150(14)
C30 0.0123(13) 0.0150(15) 0.0160(14) 0.0045(12) 0.0035(11) 0.0044(11)
C33 0.0140(14) 0.0149(15) 0.0191(15) 0.0067(13) 0.0020(11) 0.0020(11)
C29 0.0114(13) 0.0109(13) 0.0153(14) 0.0073(12) 0.0026(10) 0.0018(10)
Cl1 0.0476(5) 0.0430(5) 0.0324(5) 0.0232(4) 0.0185(4) 0.0272(4)
N6 0.0107(11) 0.0152(13) 0.0180(12) 0.0064(11) 0.0029(9) 0.0022(9)
C31 0.0134(14) 0.0187(15) 0.0212(15) 0.0100(13) 0.0061(11) 0.0086(11)
C32 0.0196(15) 0.0108(14) 0.0192(15) 0.0014(12) 0.0038(12) 0.0049(11)
Cl2 0.1024(10) 0.0350(6) 0.0451(6) 0.0104(5) 0.0416(6) 0.0017(6)
C39 0.051(2) 0.0144(18) 0.039(2) -0.0023(16) -0.0166(18) 0.0065(16)

loop_
_atom_type_symbol
_atom_type_description
_atom_type_scat_dispersion_real
_atom_type_scat_dispersion_imag
_atom_type_scat_source
C C 0.0033 0.0016 'International Tables Vol C Tables 4.2.6.8 and 6.1.1.4'
H H 0.0000 0.0000 'International Tables Vol C Tables 4.2.6.8 and 6.1.1.4'
N N 0.0061 0.0033 'International Tables Vol C Tables 4.2.6.8 and 6.1.1.4'
O O 0.0106 0.0060 'International Tables Vol C Tables 4.2.6.8 and 6.1.1.4'
Cu Cu 0.3201 1.2651 'International Tables Vol C Tables 4.2.6.8 and 6.1.1.4'
Cl Cl 0.1484 0.1585 'International Tables Vol C Tables 4.2.6.8 and 6.1.1.4'

loop_
_geom_angle_atom_site_label_1
_geom_angle_atom_site_label_2
_geom_angle_atom_site_label_3
_geom_angle
_geom_angle_site_symmetry_1
_geom_angle_site_symmetry_3
_geom_angle_publ_flag
O4 Cu2 O3 91.21(8) . . ?
O4 Cu2 N4 88.16(9) . . ?
O3 Cu2 N4 169.73(9) . . ?
O4 Cu2 N5 171.07(9) . . ?
O3 Cu2 N5 88.74(9) . . ?
N4 Cu2 N5 90.29(9) . . ?
O4 Cu2 N6 94.89(9) . 1_655 ?
O3 Cu2 N6 91.87(9) . 1_655 ?
N4 Cu2 N6 98.40(9) . 1_655 ?
N5 Cu2 N6 94.04(9) . 1_655 ?
C35 O3 Cu2 126.64(18) . . ?
C37 O4 Cu2 126.93(18) . . ?
C28 N5 C25 106.0(2) . . ?
C28 N5 Cu2 126.86(19) . . ?
C25 N5 Cu2 126.43(18) . . ?
C20 N4 C23 106.3(2) . . ?
C20 N4 Cu2 126.5(2) . . ?
C23 N4 Cu2 126.80(18) . . ?
C25 C24 C23 126.0(2) . . ?
C25 C24 C29 116.8(2) . . ?
C23 C24 C29 117.2(2) . . ?
O4 C37 C36 125.2(3) . . ?
O4 C37 C38 115.3(3) . . ?
C36 C37 C38 119.5(3) . . ?
N5 C28 C27 112.2(2) . . ?
C27 C26 C25 107.1(2) . . ?
O3 C35 C36 125.0(3) . . ?
O3 C35 C34 115.7(3) . . ?
C36 C35 C34 119.4(3) . . ?
C24 C25 N5 123.4(2) . . ?
C24 C25 C26 127.8(3) . . ?
N5 C25 C26 108.8(2) . . ?
N4 C23 C24 123.5(2) . . ?
N4 C23 C22 109.1(2) . . ?
C24 C23 C22 127.2(3) . . ?
C21 C22 C23 107.0(2) . . ?
C22 C21 C20 106.3(2) . . ?
N4 C20 C21 111.3(3) . . ?
C26 C27 C28 105.9(2) . . ?
C37 C36 C35 124.3(3) . . ?
O1 Cu1 O2 90.88(8) . . ?
O1 Cu1 N1 171.54(9) . . ?
O2 Cu1 N1 88.89(9) . . ?
O1 Cu1 N2 88.34(9) . . ?
O2 Cu1 N2 169.14(9) . . ?
N1 Cu1 N2 90.29(9) . . ?
O1 Cu1 N3 94.07(8) . 1_455 ?
O2 Cu1 N3 92.07(8) . 1_455 ?
N1 Cu1 N3 94.38(9) . 1_455 ?
N2 Cu1 N3 98.78(9) . 1_455 ?
C18 O2 Cu1 126.55(18) . . ?
C16 O1 Cu1 127.26(18) . . ?
C9 N2 C6 106.4(2) . . ?
C9 N2 Cu1 126.30(19) . . ?
C6 N2 Cu1 126.99(18) . . ?
C1 N1 C4 106.1(2) . . ?
C1 N1 Cu1 126.41(18) . . ?
C4 N1 Cu1 126.84(18) . . ?
C12 N3 C11 118.1(2) . . ?
C12 N3 Cu1 121.67(18) . 1_655 ?
C11 N3 Cu1 119.16(18) . 1_655 ?
C4 C5 C6 125.9(2) . . ?
C4 C5 C10 116.8(2) . . ?
C6 C5 C10 117.3(2) . . ?
N1 C1 C2 111.7(2) . . ?
C8 C7 C6 107.0(2) . . ?
O1 C16 C17 125.1(3) . . ?
O1 C16 C15 115.6(2) . . ?
C17 C16 C15 119.3(3) . . ?
N3 C12 C13 123.2(3) . . ?
O2 C18 C17 125.3(3) . . ?
O2 C18 C19 115.8(2) . . ?
C17 C18 C19 118.9(3) . . ?
N3 C11 C10 122.9(3) . . ?
C7 C8 C9 106.4(2) . . ?
C3 C2 C1 106.2(2) . . ?
C5 C4 N1 123.6(2) . . ?
C5 C4 C3 127.3(3) . . ?
N1 C4 C3 109.1(2) . . ?
N2 C6 C5 123.3(2) . . ?
N2 C6 C7 108.8(2) . . ?
C5 C6 C7 127.8(3) . . ?
C12 C13 C14 118.4(3) . . ?
N2 C9 C8 111.5(2) . . ?
C14 C10 C11 118.2(2) . . ?
C14 C10 C5 122.4(2) . . ?
C11 C10 C5 119.3(2) . . ?
C10 C14 C13 119.2(3) . . ?
C2 C3 C4 106.8(2) . . ?
C16 C17 C18 124.2(3) . . ?
N6 C30 C29 123.0(3) . . ?
C29 C33 C32 119.5(3) . . ?
C33 C29 C30 118.0(3) . . ?
C33 C29 C24 122.4(2) . . ?
C30 C29 C24 119.5(2) . . ?
C31 N6 C30 118.2(2) . . ?
C31 N6 Cu2 122.29(19) . 1_455 ?
C30 N6 Cu2 118.53(19) . 1_455 ?
N6 C31 C32 123.1(3) . . ?
C31 C32 C33 118.1(3) . . ?
Cl1 C39 Cl2 112.3(2) . . ?

loop_
_geom_bond_atom_site_label_1
_geom_bond_atom_site_label_2
_geom_bond_distance
_geom_bond_site_symmetry_2
_geom_bond_publ_flag
Cu2 O4 1.9461(19) . ?
Cu2 O3 1.9612(19) . ?
Cu2 N4 1.976(2) . ?
Cu2 N5 1.979(2) . ?
Cu2 N6 2.287(2) 1_655 ?
O3 C35 1.278(3) . ?
O4 C37 1.274(3) . ?
N5 C28 1.330(3) . ?
N5 C25 1.403(3) . ?
N4 C20 1.343(3) . ?
N4 C23 1.389(3) . ?
C24 C25 1.392(4) . ?
C24 C23 1.402(4) . ?
C24 C29 1.492(3) . ?
C37 C36 1.391(4) . ?
C37 C38 1.498(4) . ?
C28 C27 1.418(4) . ?
C26 C27 1.376(4) . ?
C26 C25 1.427(4) . ?
C35 C36 1.400(4) . ?
C35 C34 1.506(4) . ?
C23 C22 1.425(4) . ?
C22 C21 1.372(4) . ?
C21 C20 1.419(4) . ?
Cu1 O1 1.9502(19) . ?
Cu1 O2 1.9657(19) . ?
Cu1 N1 1.975(2) . ?
Cu1 N2 1.978(2) . ?
Cu1 N3 2.285(2) 1_455 ?
O2 C18 1.274(3) . ?
O1 C16 1.270(3) . ?
N2 C9 1.340(3) . ?
N2 C6 1.395(3) . ?
N1 C1 1.341(3) . ?
N1 C4 1.397(3) . ?
N3 C12 1.333(4) . ?
N3 C11 1.340(3) . ?
N3 Cu1 2.285(2) 1_655 ?
C5 C4 1.396(4) . ?
C5 C6 1.400(4) . ?
C5 C10 1.497(3) . ?
C1 C2 1.413(4) . ?
C7 C8 1.374(4) . ?
C7 C6 1.428(4) . ?
C16 C17 1.392(4) . ?
C16 C15 1.497(4) . ?
C12 C13 1.382(4) . ?
C18 C17 1.400(4) . ?
C18 C19 1.511(4) . ?
C11 C10 1.390(4) . ?
C8 C9 1.417(4) . ?
C2 C3 1.382(4) . ?
C4 C3 1.421(4) . ?
C13 C14 1.391(4) . ?
C10 C14 1.387(4) . ?
C30 N6 1.340(3) . ?
C30 C29 1.390(4) . ?
C33 C29 1.381(4) . ?
C33 C32 1.397(4) . ?
Cl1 C39 1.704(4) . ?
N6 C31 1.335(4) . ?
N6 Cu2 2.287(2) 1_455 ?
C31 C32 1.383(4) . ?
Cl2 C39 1.808(5) . ?
